data_4132337
loop_
_publ_author_name
'Lassalle, S\'ebastien'
'Jabbour, Ribal'
'Schiltz, Pauline'
'Berruyer, Pierrick'
'Todorova, Tanya K.'
'Veyre, Laurent'
'Gajan, David'
'Lesage, Anne'
'Thieuleux, Chlo\'e'
'Camp, Cl\'ement'

_publ_section_title
;
 Metal-Metal Synergy in Well-Defined Surface Tantalum-Iridium
 Heterobimetallic Catalysts for H/D Exchange Reactions.
;
_journal_name_full 'Journal of the American Chemical Society'
_journal_paper_doi 10.1021/jacs.9b08311
_journal_year 2019
_chemical_formula_moiety 'C38 H50 Ir O Ta'
_chemical_formula_sum 'C38 H50 Ir O Ta'
_chemical_formula_weight 895.93
_space_group_crystal_system triclinic
_space_group_IT_number 2
_space_group_name_Hall '-P 1'
_space_group_name_H-M_alt 'P -1'
_atom_sites_solution_hydrogens geom
_atom_sites_solution_primary dual
_audit_creation_date 2019-06-25
_audit_creation_method
;
Olex2 1.2
(compiled 2018.05.29 svn.r3508 for OlexSys, GUI svn.r5506)
;
_cell_angle_alpha 63.368(2)
_cell_angle_beta 83.6700(10)
_cell_angle_gamma 85.9320(10)
_cell_formula_units_Z 4
_cell_length_a 11.3629(2)
_cell_length_b 18.5429(4)
_cell_length_c 18.9187(3)
_cell_measurement_reflns_used 34438
_cell_measurement_temperature 293(2)
_cell_measurement_theta_max 37.6740
_cell_measurement_theta_min 3.6100
_cell_volume 3540.51(13)
_computing_cell_refinement 'CrysAlisPro 1.171.40.53 (Rigaku OD, 2019)'
_computing_data_collection 'CrysAlisPro 1.171.40.53 (Rigaku OD, 2019)'
_computing_data_reduction 'CrysAlisPro 1.171.40.53 (Rigaku OD, 2019)'
_computing_molecular_graphics 'Olex2 (Dolomanov et al., 2009)'
_computing_publication_material 'Olex2 (Dolomanov et al., 2009)'
_computing_structure_refinement 'ShelXL (Sheldrick, 2015)'
_computing_structure_solution 'ShelXT (Sheldrick, 2015)'
_diffrn_ambient_temperature 293(2)
_diffrn_detector 'CCD plate'
_diffrn_detector_area_resol_mean 15.9897
_diffrn_detector_type Eos
_diffrn_measured_fraction_theta_full 0.997
_diffrn_measured_fraction_theta_max 0.951
_diffrn_measurement_details
;
List of Runs (angles in degrees, time in seconds):

  # Type    Start    End  Width  t~exp~   \w     \q     \k     \f   Frames
--------------------------------------------------------------------------
  1  \w     25.00  76.00   1.00    5.00    --   36.98 -99.00  60.00   51
  2  \w     10.00  86.00   1.00    5.00    --   36.98  77.00-180.00   76
  3  \w     11.00  65.00   1.00    5.00    --   36.98 -99.00 -30.00   54
  4  \w     62.00 102.00   1.00    5.00    --   36.98 178.00-150.00   40
  5  \w     -6.00  76.00   1.00    5.00    --   36.98 -99.00 -90.00   82
  6  \w     10.00 108.00   1.00    5.00    --   36.98  19.00  90.00   98
  7  \w     -2.00  86.00   1.00    5.00    --   36.98   0.00  30.00   88
  8  \w     20.00 102.00   1.00    5.00    --   36.98  57.00 -90.00   82
  9  \w     45.00  71.00   1.00    5.00    --   36.98 178.00  30.00   26
 10  \w      1.00  26.00   1.00    5.00    --   36.98  93.00 141.96   25
 11  \w     10.00  67.00   1.00    5.00    --   36.98  77.00 -30.00   57
 12  \w      2.00  28.00   1.00    5.00    --   36.98  92.00-101.39   26
 13  \w    -33.00  59.00   1.00    5.00    --   36.98 -19.00 -30.00   92
 14  \w      6.00  68.00   1.00    5.00    --   36.98 -99.00-180.00   62
 15  \w     17.00  99.00   1.00    5.00    --   36.98  19.00-180.00   82
 16  \w     52.00  78.00   1.00    5.00    --   36.98 178.00 -60.00   26
 17  \w     10.00  60.00   1.00    5.00    --   36.98  77.00  60.00   50
;
_diffrn_measurement_device 'four-circle diffractometer'
_diffrn_measurement_device_type 'Xcalibur, Eos, Nova'
_diffrn_measurement_method '\w scans'
_diffrn_orient_matrix_type 'CrysAlisPro convention (1999,Acta A55,543-557)'
_diffrn_orient_matrix_UB_11 -0.0434335000
_diffrn_orient_matrix_UB_12 -0.0168310000
_diffrn_orient_matrix_UB_13 0.0325739000
_diffrn_orient_matrix_UB_21 0.0160905000
_diffrn_orient_matrix_UB_22 -0.0391617000
_diffrn_orient_matrix_UB_23 0.0038085000
_diffrn_orient_matrix_UB_31 0.0424434000
_diffrn_orient_matrix_UB_32 -0.0039112000
_diffrn_orient_matrix_UB_33 0.0264060000
_diffrn_radiation_monochromator mirror
_diffrn_radiation_probe x-ray
_diffrn_radiation_type MoK\a
_diffrn_radiation_wavelength 0.71073
_diffrn_reflns_av_R_equivalents 0.0508
_diffrn_reflns_av_unetI/netI 0.0517
_diffrn_reflns_Laue_measured_fraction_full 0.997
_diffrn_reflns_Laue_measured_fraction_max 0.951
_diffrn_reflns_limit_h_max 19
_diffrn_reflns_limit_h_min -18
_diffrn_reflns_limit_k_max 31
_diffrn_reflns_limit_k_min -31
_diffrn_reflns_limit_l_max 31
_diffrn_reflns_limit_l_min -32
_diffrn_reflns_number 130323
_diffrn_reflns_point_group_measured_fraction_full 0.997
_diffrn_reflns_point_group_measured_fraction_max 0.951
_diffrn_reflns_theta_full 25.242
_diffrn_reflns_theta_max 37.822
_diffrn_reflns_theta_min 3.395
_diffrn_source 'micro-focus sealed X-ray tube'
_diffrn_source_type 'Mova (Mo) X-ray Source'
_exptl_absorpt_coefficient_mu 6.869
_exptl_absorpt_correction_T_max 0.386
_exptl_absorpt_correction_T_min 0.061
_exptl_absorpt_correction_type gaussian
_exptl_absorpt_process_details
;
CrysAlisPro 1.171.40.53 (Rigaku Oxford Diffraction, 2019)
Numerical absorption correction based on gaussian integration over
			a multifaceted crystal model
Empirical absorption correction using spherical harmonics,
 implemented in SCALE3 ABSPACK scaling algorithm.
;
_exptl_crystal_colour yellow
_exptl_crystal_colour_primary yellow
_exptl_crystal_density_diffrn 1.681
_exptl_crystal_description plate
_exptl_crystal_F_000 1744
_exptl_crystal_size_max 0.276
_exptl_crystal_size_mid 0.242
_exptl_crystal_size_min 0.099
_refine_diff_density_max 2.643
_refine_diff_density_min -1.782
_refine_diff_density_rms 0.200
_refine_ls_extinction_method none
_refine_ls_goodness_of_fit_ref 1.103
_refine_ls_hydrogen_treatment constr
_refine_ls_matrix_type full
_refine_ls_number_parameters 761
_refine_ls_number_reflns 36218
_refine_ls_number_restraints 9
_refine_ls_restrained_S_all 1.103
_refine_ls_R_factor_all 0.0615
_refine_ls_R_factor_gt 0.0379
_refine_ls_shift/su_max 0.003
_refine_ls_shift/su_mean 0.000
_refine_ls_structure_factor_coef Fsqd
_refine_ls_weighting_details 'w=1/[\s^2^(Fo^2^)+(0.0197P)^2^+4.8936P] where P=(Fo^2^+2Fc^2^)/3'
_refine_ls_weighting_scheme calc
_refine_ls_wR_factor_gt 0.0708
_refine_ls_wR_factor_ref 0.0808
_reflns_Friedel_coverage 0.000
_reflns_number_gt 27488
_reflns_number_total 36218
_reflns_threshold_expression 'I > 2\s(I)'
_cod_data_source_file ja9b08311_si_004.cif
_cod_data_source_block psc49
_cod_database_code 4132337
_shelx_shelxl_version_number 2018/3
_chemical_oxdiff_formula 'C38 H48 Ir1 O1 Ta1'
_shelx_space_group_comment
;
The symmetry employed for this shelxl refinement is uniquely defined
by the following loop, which should always be used as a source of
symmetry information in preference to the above space-group names.
They are only intended as comments.
;
_reflns_odcompleteness_completeness 99.90
_reflns_odcompleteness_iscentric 1
_reflns_odcompleteness_theta 36.23
_olex2_refinement_description
;
1. Fixed Uiso
 At 1.2 times of:
  All C(H) groups, All C(H,H) groups
 At 1.5 times of:
  All C(H,H,H) groups
2. Uiso/Uaniso restraints and constraints
C29 \\sim C33: within 1.7A with sigma of 0.01 and sigma for terminal atoms of
0.02
3. Rigid body (RIGU) restrains
 C29, C33
 with sigma for 1-2 distances of 0.004 and sigma for 1-3 distances of 0.004
4.a Secondary CH2 refined with riding coordinates:
 C19(H19A,H19B), C24(H24A,H24B), C57(H57A,H57B), C62(H62A,H62B)
4.b Aromatic/amide H refined with riding coordinates:
 C3(H3), C4(H4), C5(H5), C8(H8), C9(H9), C10(H10), C11(H11), C12(H12),
 C14(H14), C15(H15), C16(H16), C17(H17), C18(H18), C41(H41), C42(H42), C43(H43),
  C46(H46), C47(H47), C48(H48), C49(H49), C50(H50), C52(H52), C53(H53),
 C54(H54), C55(H55), C56(H56)
4.c Idealised Me refined as rotating group:
 C21(H21A,H21B,H21C), C22(H22A,H22B,H22C), C23(H23A,H23B,H23C), C26(H26A,H26B,
 H26C), C27(H27A,H27B,H27C), C28(H28A,H28B,H28C), C34(H34A,H34B,H34C), C35(H35A,
 H35B,H35C), C36(H36A,H36B,H36C), C37(H37A,H37B,H37C), C38(H38A,H38B,H38C),
 C59(H59A,H59B,H59C), C60(H60A,H60B,H60C), C61(H61A,H61B,H61C), C64(H64A,H64B,
 H64C), C65(H65A,H65B,H65C), C66(H66A,H66B,H66C), C72(H72A,H72B,H72C), C73(H73A,
 H73B,H73C), C74(H74A,H74B,H74C), C75(H75A,H75B,H75C), C76(H76A,H76B,H76C)
;
_olex2_date_sample_data_collection 2019-06-12
_olex2_exptl_crystal_mounting_method 'The crystal was mounted on a nylon loop oil'
_olex2_submission_original_sample_id PSC49
_olex2_submission_special_instructions 'No special instructions were received'
_oxdiff_exptl_absorpt_empirical_details
;
Empirical correction (ABSPACK) includes:
- Absorption correction using spherical harmonics
- Frame scaling
;
_oxdiff_exptl_absorpt_empirical_full_max 1.315
_oxdiff_exptl_absorpt_empirical_full_min 0.675

loop_
_space_group_symop_operation_xyz
'x, y, z'
'-x, -y, -z'

loop_
_atom_site_label
_atom_site_type_symbol
_atom_site_fract_x
_atom_site_fract_y
_atom_site_fract_z
_atom_site_U_iso_or_equiv
_atom_site_adp_type
_atom_site_occupancy
_atom_site_site_symmetry_order
_atom_site_calc_flag
_atom_site_refinement_flags_posn
_atom_site_refinement_flags_adp
Ir1 Ir 0.45929(2) 0.76678(2) 0.80134(2) 0.02017(3) Uani 1 1 d . .
Ir2 Ir 0.93718(2) 0.78824(2) 0.30454(2) 0.01919(3) Uani 1 1 d . .
Ta1 Ta 0.57572(2) 0.69774(2) 0.73630(2) 0.01723(3) Uani 1 1 d . .
Ta2 Ta 0.77418(2) 0.74336(2) 0.26680(2) 0.01580(2) Uani 1 1 d . .
O1 O 0.7392(2) 0.70472(15) 0.73632(14) 0.0222(5) Uani 1 1 d . .
O2 O 0.8053(2) 0.74231(14) 0.16798(14) 0.0219(4) Uani 1 1 d . .
C1 C 0.8534(3) 0.7105(2) 0.7498(2) 0.0221(6) Uani 1 1 d . .
C2 C 0.9249(3) 0.7706(2) 0.6899(2) 0.0260(7) Uani 1 1 d . .
C3 C 1.0411(3) 0.7765(3) 0.7043(2) 0.0317(8) Uani 1 1 d . .
H3 H 1.087878 0.817790 0.666365 0.038 Uiso 1 1 calc R .
C4 C 1.0876(3) 0.7226(3) 0.7731(3) 0.0324(8) Uani 1 1 d . .
H4 H 1.165680 0.726636 0.781145 0.039 Uiso 1 1 calc R .
C5 C 1.0170(3) 0.6618(2) 0.8306(2) 0.0281(7) Uani 1 1 d . .
H5 H 1.049285 0.624505 0.876612 0.034 Uiso 1 1 calc R .
C6 C 0.8990(3) 0.6556(2) 0.8210(2) 0.0232(6) Uani 1 1 d . .
C7 C 0.8807(3) 0.8280(3) 0.6126(2) 0.0320(8) Uani 1 1 d . .
C8 C 0.8503(4) 0.8001(3) 0.5596(3) 0.0436(11) Uani 1 1 d . .
H8 H 0.853339 0.745089 0.573849 0.052 Uiso 1 1 calc R .
C9 C 0.8153(5) 0.8548(5) 0.4856(3) 0.0629(18) Uani 1 1 d . .
H9 H 0.794653 0.836398 0.450376 0.075 Uiso 1 1 calc R .
C10 C 0.8115(5) 0.9359(5) 0.4647(4) 0.077(2) Uani 1 1 d . .
H10 H 0.787265 0.972312 0.415465 0.093 Uiso 1 1 calc R .
C11 C 0.8434(6) 0.9642(4) 0.5164(4) 0.076(2) Uani 1 1 d . .
H11 H 0.842629 1.019320 0.501482 0.092 Uiso 1 1 calc R .
C12 C 0.8761(5) 0.9099(3) 0.5898(3) 0.0512(12) Uani 1 1 d . .
H12 H 0.895513 0.928854 0.624850 0.061 Uiso 1 1 calc R .
C13 C 0.8269(3) 0.5910(2) 0.8863(2) 0.0230(6) Uani 1 1 d . .
C14 C 0.8691(4) 0.5118(2) 0.9173(2) 0.0326(8) Uani 1 1 d . .
H14 H 0.940594 0.499194 0.895829 0.039 Uiso 1 1 calc R .
C15 C 0.8055(4) 0.4510(3) 0.9804(3) 0.0415(10) Uani 1 1 d . .
H15 H 0.834192 0.397979 1.000759 0.050 Uiso 1 1 calc R .
C16 C 0.6989(4) 0.4697(3) 1.0130(2) 0.0388(10) Uani 1 1 d . .
H16 H 0.656297 0.429147 1.055234 0.047 Uiso 1 1 calc R .
C17 C 0.6571(4) 0.5476(3) 0.9829(2) 0.0344(9) Uani 1 1 d . .
H17 H 0.585992 0.559988 1.005018 0.041 Uiso 1 1 calc R .
C18 C 0.7196(3) 0.6087(3) 0.9196(2) 0.0275(7) Uani 1 1 d . .
H18 H 0.689846 0.661473 0.899414 0.033 Uiso 1 1 calc R .
C19 C 0.5299(3) 0.5713(2) 0.7934(2) 0.0234(6) Uani 1 1 d . .
H19A H 0.547290 0.550304 0.848255 0.028 Uiso 1 1 calc R .
H19B H 0.444627 0.569967 0.793981 0.028 Uiso 1 1 calc R .
C20 C 0.5832(3) 0.5094(2) 0.7638(2) 0.0256(7) Uani 1 1 d . .
C21 C 0.5784(5) 0.4246(3) 0.8326(3) 0.0513(13) Uani 1 1 d . .
H21A H 0.623303 0.422334 0.873702 0.077 Uiso 1 1 calc GR .
H21B H 0.611255 0.386344 0.814093 0.077 Uiso 1 1 calc GR .
H21C H 0.497560 0.411748 0.853329 0.077 Uiso 1 1 calc GR .
C22 C 0.5119(4) 0.5108(3) 0.6994(3) 0.0363(9) Uani 1 1 d . .
H22A H 0.430912 0.498583 0.720143 0.054 Uiso 1 1 calc GR .
H22B H 0.544472 0.471208 0.682527 0.054 Uiso 1 1 calc GR .
H22C H 0.515350 0.563311 0.654953 0.054 Uiso 1 1 calc GR .
C23 C 0.7123(4) 0.5285(3) 0.7295(3) 0.0428(11) Uani 1 1 d . .
H23A H 0.715550 0.581174 0.685194 0.064 Uiso 1 1 calc GR .
H23B H 0.743751 0.489040 0.712289 0.064 Uiso 1 1 calc GR .
H23C H 0.758399 0.527380 0.769624 0.064 Uiso 1 1 calc GR .
C24 C 0.5462(3) 0.7495(3) 0.6137(2) 0.0299(8) Uani 1 1 d . .
H24A H 0.606153 0.790218 0.588553 0.036 Uiso 1 1 calc R .
H24B H 0.572133 0.706944 0.598543 0.036 Uiso 1 1 calc R .
C25 C 0.4396(4) 0.7883(3) 0.5656(2) 0.0334(8) Uani 1 1 d . .
C26 C 0.3359(4) 0.7276(4) 0.6011(3) 0.0593(16) Uani 1 1 d . .
H26A H 0.356743 0.680980 0.592275 0.089 Uiso 1 1 calc GR .
H26B H 0.265538 0.753056 0.575633 0.089 Uiso 1 1 calc GR .
H26C H 0.321839 0.711427 0.657022 0.089 Uiso 1 1 calc GR .
C27 C 0.4697(5) 0.8037(3) 0.4796(3) 0.0502(13) Uani 1 1 d . .
H27A H 0.533896 0.840441 0.456429 0.075 Uiso 1 1 calc GR .
H27B H 0.401611 0.826569 0.450397 0.075 Uiso 1 1 calc GR .
H27C H 0.492552 0.753618 0.477828 0.075 Uiso 1 1 calc GR .
C28 C 0.4007(7) 0.8657(4) 0.5686(4) 0.074(2) Uani 1 1 d . .
H28A H 0.377291 0.855308 0.622612 0.111 Uiso 1 1 calc GR .
H28B H 0.334863 0.888982 0.537206 0.111 Uiso 1 1 calc GR .
H28C H 0.464997 0.902563 0.548022 0.111 Uiso 1 1 calc GR .
C29 C 0.3343(3) 0.8710(2) 0.8096(2) 0.0302(7) Uani 1 1 d . U
C30 C 0.4461(3) 0.9017(2) 0.7650(2) 0.0271(7) Uani 1 1 d . .
C31 C 0.5375(3) 0.8643(2) 0.8176(2) 0.0234(6) Uani 1 1 d . .
C32 C 0.4831(3) 0.8090(2) 0.8928(2) 0.0262(7) Uani 1 1 d . .
C33 C 0.3563(4) 0.8160(3) 0.8864(2) 0.0328(8) Uani 1 1 d . U
C34 C 0.2160(4) 0.8990(3) 0.7763(3) 0.0466(12) Uani 1 1 d . .
H34A H 0.220206 0.902024 0.724020 0.070 Uiso 1 1 calc GR .
H34B H 0.195844 0.951278 0.773442 0.070 Uiso 1 1 calc GR .
H34C H 0.156638 0.861410 0.810064 0.070 Uiso 1 1 calc GR .
C35 C 0.4604(4) 0.9709(3) 0.6841(2) 0.0377(9) Uani 1 1 d . .
H35A H 0.537809 0.967694 0.659380 0.057 Uiso 1 1 calc GR .
H35B H 0.451341 1.020718 0.688285 0.057 Uiso 1 1 calc GR .
H35C H 0.401399 0.968674 0.652551 0.057 Uiso 1 1 calc GR .
C36 C 0.6657(3) 0.8858(3) 0.7973(2) 0.0328(8) Uani 1 1 d . .
H36A H 0.713277 0.841629 0.831512 0.049 Uiso 1 1 calc GR .
H36B H 0.677742 0.932853 0.804300 0.049 Uiso 1 1 calc GR .
H36C H 0.688142 0.896774 0.743055 0.049 Uiso 1 1 calc GR .
C37 C 0.5423(4) 0.7635(3) 0.9683(2) 0.0377(9) Uani 1 1 d . .
H37A H 0.510827 0.710283 0.996551 0.057 Uiso 1 1 calc GR .
H37B H 0.527875 0.791441 1.000651 0.057 Uiso 1 1 calc GR .
H37C H 0.626007 0.759573 0.955863 0.057 Uiso 1 1 calc GR .
C38 C 0.2648(5) 0.7690(3) 0.9548(3) 0.0506(13) Uani 1 1 d . .
H38A H 0.200038 0.755916 0.934361 0.076 Uiso 1 1 calc GR .
H38B H 0.235886 0.801379 0.981154 0.076 Uiso 1 1 calc GR .
H38C H 0.300985 0.720179 0.991813 0.076 Uiso 1 1 calc GR .
C39 C 0.8449(3) 0.7491(2) 0.09469(18) 0.0195(6) Uani 1 1 d . .
C40 C 0.8410(3) 0.8247(2) 0.0281(2) 0.0215(6) Uani 1 1 d . .
C41 C 0.8777(3) 0.8281(2) -0.0463(2) 0.0270(7) Uani 1 1 d . .
H41 H 0.877930 0.877841 -0.090932 0.032 Uiso 1 1 calc R .
C42 C 0.9133(4) 0.7605(3) -0.0556(2) 0.0322(8) Uani 1 1 d . .
H42 H 0.937134 0.764614 -0.105844 0.039 Uiso 1 1 calc R .
C43 C 0.9138(3) 0.6858(2) 0.0104(2) 0.0289(7) Uani 1 1 d . .
H43 H 0.936661 0.639785 0.004011 0.035 Uiso 1 1 calc R .
C44 C 0.8802(3) 0.6792(2) 0.0865(2) 0.0226(6) Uani 1 1 d . .
C45 C 0.7922(3) 0.8984(2) 0.03401(19) 0.0224(6) Uani 1 1 d . .
C46 C 0.8312(4) 0.9252(2) 0.0849(2) 0.0318(8) Uani 1 1 d . .
H46 H 0.891603 0.896874 0.116646 0.038 Uiso 1 1 calc R .
C47 C 0.7808(5) 0.9940(3) 0.0889(3) 0.0423(11) Uani 1 1 d . .
H47 H 0.807296 1.010973 0.123659 0.051 Uiso 1 1 calc R .
C48 C 0.6924(4) 1.0371(3) 0.0421(3) 0.0417(10) Uani 1 1 d . .
H48 H 0.658450 1.082628 0.045591 0.050 Uiso 1 1 calc R .
C49 C 0.6537(4) 1.0125(2) -0.0104(3) 0.0367(9) Uani 1 1 d . .
H49 H 0.594781 1.042225 -0.042886 0.044 Uiso 1 1 calc R .
C50 C 0.7024(3) 0.9442(2) -0.0146(2) 0.0273(7) Uani 1 1 d . .
H50 H 0.675683 0.927999 -0.049844 0.033 Uiso 1 1 calc R .
C51 C 0.8824(3) 0.5982(2) 0.1564(2) 0.0229(6) Uani 1 1 d . .
C52 C 0.8077(3) 0.5382(2) 0.1642(3) 0.0332(8) Uani 1 1 d . .
H52 H 0.753890 0.549492 0.126684 0.040 Uiso 1 1 calc R .
C53 C 0.8127(4) 0.4618(3) 0.2271(3) 0.0393(10) Uani 1 1 d . .
H53 H 0.762084 0.422423 0.231653 0.047 Uiso 1 1 calc R .
C54 C 0.8922(4) 0.4437(2) 0.2832(3) 0.0355(9) Uani 1 1 d . .
H54 H 0.895241 0.392369 0.325363 0.043 Uiso 1 1 calc R .
C55 C 0.9670(4) 0.5020(3) 0.2763(2) 0.0335(8) Uani 1 1 d . .
H55 H 1.020956 0.490148 0.313859 0.040 Uiso 1 1 calc R .
C56 C 0.9619(4) 0.5789(2) 0.2133(2) 0.0310(8) Uani 1 1 d . .
H56 H 1.012760 0.618001 0.209223 0.037 Uiso 1 1 calc R .
C57 C 0.7338(3) 0.6204(2) 0.3455(2) 0.0240(6) Uani 1 1 d . .
H57A H 0.656048 0.613804 0.332869 0.029 Uiso 1 1 calc R .
H57B H 0.788009 0.589499 0.325687 0.029 Uiso 1 1 calc R .
C58 C 0.7294(3) 0.5714(2) 0.4363(2) 0.0264(7) Uani 1 1 d . .
C59 C 0.6724(4) 0.4899(3) 0.4603(3) 0.0374(9) Uani 1 1 d . .
H59A H 0.592232 0.499011 0.446156 0.056 Uiso 1 1 calc GR .
H59B H 0.672931 0.457577 0.516571 0.056 Uiso 1 1 calc GR .
H59C H 0.716528 0.462264 0.433094 0.056 Uiso 1 1 calc GR .
C60 C 0.6561(4) 0.6164(3) 0.4772(2) 0.0397(10) Uani 1 1 d . .
H60A H 0.690992 0.667502 0.462110 0.060 Uiso 1 1 calc GR .
H60B H 0.654411 0.584976 0.533731 0.060 Uiso 1 1 calc GR .
H60C H 0.576808 0.625082 0.461545 0.060 Uiso 1 1 calc GR .
C61 C 0.8557(4) 0.5551(3) 0.4630(3) 0.0431(11) Uani 1 1 d . .
H61A H 0.898024 0.520399 0.443105 0.065 Uiso 1 1 calc GR .
H61B H 0.851846 0.529587 0.519924 0.065 Uiso 1 1 calc GR .
H61C H 0.895905 0.605257 0.442593 0.065 Uiso 1 1 calc GR .
C62 C 0.6214(3) 0.8199(2) 0.2675(2) 0.0212(6) Uani 1 1 d . .
H62A H 0.607376 0.814671 0.321099 0.025 Uiso 1 1 calc R .
H62B H 0.645049 0.875005 0.233808 0.025 Uiso 1 1 calc R .
C63 C 0.4997(3) 0.8109(2) 0.2427(2) 0.0234(6) Uani 1 1 d . .
C64 C 0.4239(3) 0.8874(3) 0.2281(3) 0.0376(9) Uani 1 1 d . .
H64A H 0.411337 0.893475 0.276172 0.056 Uiso 1 1 calc GR .
H64B H 0.348857 0.883021 0.211589 0.056 Uiso 1 1 calc GR .
H64C H 0.463997 0.933596 0.187316 0.056 Uiso 1 1 calc GR .
C65 C 0.4337(3) 0.7394(3) 0.3070(3) 0.0385(10) Uani 1 1 d . .
H65A H 0.479189 0.690702 0.316778 0.058 Uiso 1 1 calc GR .
H65B H 0.358346 0.736187 0.290180 0.058 Uiso 1 1 calc GR .
H65C H 0.421606 0.745887 0.354891 0.058 Uiso 1 1 calc GR .
C66 C 0.5163(3) 0.8012(3) 0.1657(2) 0.0347(9) Uani 1 1 d . .
H66A H 0.559421 0.845934 0.125155 0.052 Uiso 1 1 calc GR .
H66B H 0.440218 0.799666 0.148938 0.052 Uiso 1 1 calc GR .
H66C H 0.559708 0.751857 0.175013 0.052 Uiso 1 1 calc GR .
C67 C 1.0958(3) 0.8676(2) 0.2477(2) 0.0289(7) Uani 1 1 d . .
C68 C 1.1137(3) 0.7956(2) 0.2369(2) 0.0250(7) Uani 1 1 d . .
C69 C 1.1184(3) 0.7285(2) 0.3141(2) 0.0237(6) Uani 1 1 d . .
C70 C 1.1099(3) 0.7607(2) 0.3709(2) 0.0269(7) Uani 1 1 d . .
C71 C 1.0987(3) 0.8434(2) 0.3325(2) 0.0257(7) Uani 1 1 d . .
C72 C 1.0928(4) 0.9524(2) 0.1841(3) 0.0419(11) Uani 1 1 d . .
H72A H 1.072395 0.952784 0.136043 0.063 Uiso 1 1 calc GR .
H72B H 1.169375 0.975337 0.175109 0.063 Uiso 1 1 calc GR .
H72C H 1.034870 0.983492 0.200335 0.063 Uiso 1 1 calc GR .
C73 C 1.1368(3) 0.7921(3) 0.1586(2) 0.0348(9) Uani 1 1 d . .
H73A H 1.106674 0.742912 0.163341 0.052 Uiso 1 1 calc GR .
H73B H 1.220560 0.793822 0.143821 0.052 Uiso 1 1 calc GR .
H73C H 1.098073 0.837351 0.118648 0.052 Uiso 1 1 calc GR .
C74 C 1.1481(3) 0.6422(2) 0.3316(3) 0.0336(9) Uani 1 1 d . .
H74A H 1.096973 0.607286 0.376041 0.050 Uiso 1 1 calc GR .
H74B H 1.229019 0.630073 0.343938 0.050 Uiso 1 1 calc GR .
H74C H 1.137300 0.634214 0.286023 0.050 Uiso 1 1 calc GR .
C75 C 1.1184(4) 0.7102(3) 0.4590(3) 0.0430(11) Uani 1 1 d . .
H75A H 1.079426 0.738384 0.487284 0.065 Uiso 1 1 calc GR .
H75B H 1.200217 0.700670 0.469577 0.065 Uiso 1 1 calc GR .
H75C H 1.081015 0.659584 0.475951 0.065 Uiso 1 1 calc GR .
C76 C 1.0968(4) 0.9031(3) 0.3665(3) 0.0465(12) Uani 1 1 d . .
H76A H 1.041890 0.946529 0.340492 0.070 Uiso 1 1 calc GR .
H76B H 1.174530 0.924097 0.358476 0.070 Uiso 1 1 calc GR .
H76C H 1.072690 0.876602 0.422367 0.070 Uiso 1 1 calc GR .

loop_
_atom_site_aniso_label
_atom_site_aniso_U_11
_atom_site_aniso_U_22
_atom_site_aniso_U_33
_atom_site_aniso_U_23
_atom_site_aniso_U_13
_atom_site_aniso_U_12
Ir1 0.01879(5) 0.02304(6) 0.02238(6) -0.01383(5) 0.00090(4) -0.00150(4)
Ir2 0.01306(5) 0.02161(6) 0.02170(6) -0.00797(5) -0.00322(4) -0.00180(4)
Ta1 0.01457(5) 0.02052(6) 0.01844(5) -0.01053(5) 0.00019(4) -0.00116(4)
Ta2 0.01171(5) 0.01922(5) 0.01703(5) -0.00859(4) -0.00160(4) 0.00049(4)
O1 0.0147(10) 0.0272(12) 0.0260(12) -0.0132(10) 0.0008(8) -0.0040(9)
O2 0.0249(11) 0.0218(11) 0.0197(10) -0.0108(9) -0.0006(9) 0.0025(9)
C1 0.0148(13) 0.0296(17) 0.0285(16) -0.0193(14) 0.0017(11) -0.0012(12)
C2 0.0207(15) 0.0276(17) 0.0325(18) -0.0165(15) 0.0006(13) -0.0012(13)
C3 0.0193(15) 0.037(2) 0.040(2) -0.0189(18) 0.0051(14) -0.0085(14)
C4 0.0157(14) 0.047(2) 0.045(2) -0.030(2) -0.0016(14) -0.0012(15)
C5 0.0196(15) 0.039(2) 0.0346(19) -0.0243(17) -0.0034(13) 0.0029(14)
C6 0.0174(14) 0.0288(17) 0.0284(16) -0.0175(14) -0.0002(12) -0.0010(12)
C7 0.0202(16) 0.037(2) 0.0328(19) -0.0121(17) 0.0051(14) -0.0024(14)
C8 0.038(2) 0.062(3) 0.030(2) -0.020(2) 0.0054(17) -0.010(2)
C9 0.040(3) 0.109(6) 0.028(2) -0.020(3) 0.0053(19) -0.015(3)
C10 0.045(3) 0.092(5) 0.044(3) 0.015(3) -0.003(3) 0.000(3)
C11 0.062(4) 0.056(4) 0.071(4) 0.005(3) -0.005(3) 0.014(3)
C12 0.047(3) 0.039(3) 0.056(3) -0.011(2) -0.004(2) 0.006(2)
C13 0.0212(14) 0.0280(16) 0.0224(15) -0.0130(13) -0.0040(12) -0.0006(12)
C14 0.0292(18) 0.0302(19) 0.039(2) -0.0158(17) -0.0054(16) 0.0024(15)
C15 0.046(3) 0.032(2) 0.040(2) -0.0079(18) -0.015(2) -0.0007(18)
C16 0.041(2) 0.039(2) 0.0290(19) -0.0069(17) -0.0053(17) -0.0124(19)
C17 0.0255(17) 0.051(3) 0.0262(18) -0.0167(18) 0.0020(14) -0.0069(17)
C18 0.0206(15) 0.038(2) 0.0269(17) -0.0180(16) -0.0017(13) 0.0018(14)
C19 0.0230(15) 0.0252(16) 0.0237(15) -0.0129(13) 0.0018(12) -0.0027(12)
C20 0.0291(17) 0.0235(16) 0.0280(17) -0.0147(14) -0.0029(13) -0.0004(13)
C21 0.083(4) 0.029(2) 0.040(3) -0.014(2) -0.011(3) 0.005(2)
C22 0.036(2) 0.045(2) 0.040(2) -0.029(2) -0.0014(17) -0.0039(18)
C23 0.0275(19) 0.047(3) 0.073(3) -0.044(3) -0.002(2) 0.0064(18)
C24 0.0283(17) 0.039(2) 0.0199(15) -0.0115(15) -0.0032(13) 0.0048(15)
C25 0.037(2) 0.040(2) 0.0267(18) -0.0183(17) -0.0098(15) 0.0116(17)
C26 0.038(3) 0.103(5) 0.050(3) -0.043(3) -0.010(2) -0.012(3)
C27 0.064(3) 0.061(3) 0.026(2) -0.020(2) -0.014(2) 0.020(3)
C28 0.123(6) 0.053(3) 0.060(4) -0.036(3) -0.048(4) 0.050(4)
C29 0.0308(18) 0.0323(19) 0.0370(19) -0.0236(16) -0.0047(15) 0.0015(15)
C30 0.0328(18) 0.0237(16) 0.0280(17) -0.0137(14) -0.0057(14) 0.0001(14)
C31 0.0255(16) 0.0219(15) 0.0269(16) -0.0142(13) -0.0027(13) -0.0017(12)
C32 0.0335(18) 0.0248(16) 0.0254(16) -0.0158(14) -0.0011(14) -0.0019(14)
C33 0.0348(19) 0.036(2) 0.042(2) -0.0321(17) 0.0126(16) -0.0099(16)
C34 0.032(2) 0.047(3) 0.078(4) -0.043(3) -0.014(2) 0.0092(19)
C35 0.054(3) 0.0275(19) 0.033(2) -0.0119(16) -0.0121(19) -0.0022(18)
C36 0.0304(19) 0.036(2) 0.034(2) -0.0148(17) -0.0043(15) -0.0104(16)
C37 0.053(3) 0.037(2) 0.0265(18) -0.0163(17) -0.0060(18) -0.0024(19)
C38 0.052(3) 0.050(3) 0.057(3) -0.035(3) 0.027(2) -0.016(2)
C39 0.0181(13) 0.0247(15) 0.0191(13) -0.0129(12) -0.0011(11) 0.0002(11)
C40 0.0197(14) 0.0251(15) 0.0230(15) -0.0137(13) -0.0025(11) 0.0006(12)
C41 0.0309(18) 0.0303(18) 0.0216(15) -0.0136(14) -0.0032(13) 0.0030(14)
C42 0.040(2) 0.037(2) 0.0248(17) -0.0195(16) -0.0001(15) 0.0045(17)
C43 0.0321(18) 0.0313(19) 0.0283(17) -0.0189(15) -0.0016(14) 0.0054(15)
C44 0.0188(14) 0.0272(16) 0.0249(15) -0.0147(13) -0.0033(12) 0.0034(12)
C45 0.0242(15) 0.0214(15) 0.0201(14) -0.0084(12) 0.0004(12) -0.0016(12)
C46 0.039(2) 0.0307(19) 0.0314(19) -0.0177(16) -0.0078(16) -0.0003(16)
C47 0.065(3) 0.032(2) 0.041(2) -0.0257(19) -0.007(2) 0.003(2)
C48 0.053(3) 0.0252(19) 0.046(2) -0.0182(19) 0.002(2) 0.0067(18)
C49 0.035(2) 0.0266(19) 0.038(2) -0.0068(17) -0.0005(17) 0.0075(16)
C50 0.0284(17) 0.0269(17) 0.0231(16) -0.0083(14) -0.0022(13) 0.0031(14)
C51 0.0219(14) 0.0218(15) 0.0277(16) -0.0142(13) -0.0018(12) 0.0051(12)
C52 0.0260(18) 0.0294(19) 0.047(2) -0.0184(18) -0.0097(16) 0.0019(14)
C53 0.030(2) 0.028(2) 0.058(3) -0.017(2) -0.0037(19) -0.0023(16)
C54 0.0319(19) 0.0247(18) 0.042(2) -0.0098(17) 0.0007(17) 0.0060(15)
C55 0.034(2) 0.033(2) 0.034(2) -0.0152(17) -0.0092(16) 0.0089(16)
C56 0.0328(19) 0.0288(18) 0.0327(19) -0.0137(16) -0.0083(15) -0.0008(15)
C57 0.0222(15) 0.0231(16) 0.0238(15) -0.0078(13) -0.0018(12) -0.0019(12)
C58 0.0230(15) 0.0270(17) 0.0227(15) -0.0045(13) -0.0033(12) -0.0040(13)
C59 0.033(2) 0.029(2) 0.037(2) -0.0021(17) -0.0039(17) -0.0085(16)
C60 0.041(2) 0.046(3) 0.0287(19) -0.0151(19) 0.0101(17) -0.0095(19)
C61 0.030(2) 0.037(2) 0.042(2) 0.0037(19) -0.0143(18) -0.0047(17)
C62 0.0142(12) 0.0276(16) 0.0255(15) -0.0155(13) -0.0030(11) 0.0042(11)
C63 0.0123(12) 0.0315(17) 0.0293(16) -0.0160(14) -0.0027(11) 0.0009(12)
C64 0.0197(16) 0.040(2) 0.059(3) -0.027(2) -0.0133(17) 0.0118(15)
C65 0.0202(17) 0.043(2) 0.043(2) -0.0101(19) -0.0062(16) -0.0002(16)
C66 0.0222(17) 0.054(3) 0.037(2) -0.027(2) -0.0106(15) 0.0039(16)
C67 0.0162(14) 0.0217(16) 0.042(2) -0.0089(15) 0.0023(13) -0.0013(12)
C68 0.0138(13) 0.0284(17) 0.0318(17) -0.0129(14) 0.0008(12) -0.0021(12)
C69 0.0124(12) 0.0250(16) 0.0339(18) -0.0126(14) -0.0050(12) 0.0012(11)
C70 0.0157(14) 0.0330(19) 0.0318(18) -0.0129(15) -0.0081(13) 0.0001(13)
C71 0.0115(12) 0.0306(17) 0.044(2) -0.0243(16) -0.0044(13) -0.0016(12)
C72 0.0240(18) 0.0239(19) 0.060(3) -0.0036(19) 0.0023(18) -0.0030(14)
C73 0.0224(17) 0.045(2) 0.036(2) -0.0177(19) 0.0020(15) -0.0006(16)
C74 0.0219(16) 0.0244(17) 0.052(2) -0.0129(17) -0.0119(16) 0.0015(13)
C75 0.035(2) 0.056(3) 0.035(2) -0.016(2) -0.0183(18) 0.004(2)
C76 0.030(2) 0.055(3) 0.075(3) -0.047(3) -0.003(2) -0.009(2)

loop_
_atom_type_symbol
_atom_type_description
_atom_type_scat_dispersion_real
_atom_type_scat_dispersion_imag
_atom_type_scat_source
C C 0.0033 0.0016 'International Tables Vol C Tables 4.2.6.8 and 6.1.1.4'
H H 0.0000 0.0000 'International Tables Vol C Tables 4.2.6.8 and 6.1.1.4'
Ir Ir -1.4442 7.9887 'International Tables Vol C Tables 4.2.6.8 and 6.1.1.4'
O O 0.0106 0.0060 'International Tables Vol C Tables 4.2.6.8 and 6.1.1.4'
Ta Ta -0.7052 6.5227 'International Tables Vol C Tables 4.2.6.8 and 6.1.1.4'

loop_
_exptl_crystal_face_index_h
_exptl_crystal_face_index_k
_exptl_crystal_face_index_l
_exptl_crystal_face_perp_dist
0 -1 0 0.0561
0 1 0 0.0429
-1 0 0 0.1346
1 0 0 0.1149
-4 -3 -25 0.1065
0 1 24 0.0968
13 7 18 0.1399
7 3 -19 0.1149
0 -14 -26 0.1093
-10 13 18 0.1262

loop_
_geom_angle_atom_site_label_1
_geom_angle_atom_site_label_2
_geom_angle_atom_site_label_3
_geom_angle
C29 Ir1 Ta1 156.05(10)
C30 Ir1 Ta1 128.31(10)
C30 Ir1 C29 36.14(14)
C30 Ir1 C33 59.45(14)
C31 Ir1 Ta1 120.25(9)
C31 Ir1 C29 60.67(13)
C31 Ir1 C30 37.14(13)
C31 Ir1 C32 37.37(13)
C31 Ir1 C33 60.71(13)
C32 Ir1 Ta1 137.21(10)
C32 Ir1 C29 60.13(13)
C32 Ir1 C30 61.69(13)
C32 Ir1 C33 36.70(14)
C33 Ir1 Ta1 169.74(12)
C33 Ir1 C29 34.21(15)
C67 Ir2 Ta2 139.41(11)
C67 Ir2 C70 59.85(14)
C67 Ir2 C71 36.67(14)
C68 Ir2 Ta2 118.17(9)
C68 Ir2 C67 37.28(14)
C68 Ir2 C69 37.31(13)
C68 Ir2 C70 60.61(13)
C68 Ir2 C71 60.59(13)
C69 Ir2 Ta2 122.79(9)
C69 Ir2 C67 61.82(13)
C69 Ir2 C70 36.33(13)
C69 Ir2 C71 59.48(12)
C70 Ir2 Ta2 150.51(10)
C70 Ir2 C71 33.81(13)
C71 Ir2 Ta2 175.22(10)
O1 Ta1 Ir1 113.89(7)
O1 Ta1 C19 108.67(12)
O1 Ta1 C24 104.31(13)
C19 Ta1 Ir1 109.28(9)
C24 Ta1 Ir1 110.84(11)
C24 Ta1 C19 109.72(15)
O2 Ta2 Ir2 112.89(7)
O2 Ta2 C57 103.11(12)
O2 Ta2 C62 111.10(11)
C57 Ta2 Ir2 112.08(9)
C57 Ta2 C62 109.34(14)
C62 Ta2 Ir2 108.25(8)
C1 O1 Ta1 169.0(2)
C39 O2 Ta2 170.0(2)
O1 C1 C2 118.7(3)
O1 C1 C6 120.4(3)
C6 C1 C2 120.9(3)
C1 C2 C7 122.3(3)
C3 C2 C1 118.4(3)
C3 C2 C7 119.2(3)
C4 C3 C2 121.4(4)
C3 C4 C5 119.4(3)
C4 C5 C6 121.5(4)
C1 C6 C13 122.9(3)
C5 C6 C1 118.3(3)
C5 C6 C13 118.8(3)
C8 C7 C2 120.4(4)
C12 C7 C2 120.7(4)
C12 C7 C8 118.8(4)
C9 C8 C7 119.9(5)
C10 C9 C8 119.8(6)
C9 C10 C11 120.6(5)
C12 C11 C10 119.3(7)
C11 C12 C7 121.5(6)
C14 C13 C6 119.6(3)
C14 C13 C18 118.8(4)
C18 C13 C6 121.6(3)
C13 C14 C15 120.5(4)
C16 C15 C14 120.0(4)
C17 C16 C15 119.8(4)
C16 C17 C18 120.7(4)
C17 C18 C13 120.3(4)
C20 C19 Ta1 123.4(2)
C21 C20 C19 109.7(3)
C21 C20 C23 109.2(4)
C22 C20 C19 110.3(3)
C22 C20 C21 108.1(3)
C22 C20 C23 108.6(3)
C23 C20 C19 111.0(3)
C25 C24 Ta1 135.0(3)
C24 C25 C26 108.1(4)
C27 C25 C24 110.2(4)
C27 C25 C26 107.6(4)
C28 C25 C24 111.6(4)
C28 C25 C26 109.5(5)
C28 C25 C27 109.7(4)
C30 C29 Ir1 68.5(2)
C30 C29 C34 123.8(4)
C33 C29 Ir1 72.4(2)
C33 C29 C30 108.4(3)
C33 C29 C34 127.8(4)
C34 C29 Ir1 127.0(3)
C29 C30 Ir1 75.3(2)
C29 C30 C35 125.3(4)
C31 C30 Ir1 69.4(2)
C31 C30 C29 107.6(3)
C31 C30 C35 126.2(4)
C35 C30 Ir1 129.2(3)
C30 C31 Ir1 73.50(19)
C30 C31 C36 124.7(3)
C32 C31 Ir1 72.10(19)
C32 C31 C30 108.0(3)
C32 C31 C36 127.1(3)
C36 C31 Ir1 124.1(3)
C31 C32 Ir1 70.53(18)
C31 C32 C33 106.9(3)
C31 C32 C37 126.7(4)
C33 C32 Ir1 75.81(19)
C33 C32 C37 125.6(4)
C37 C32 Ir1 127.0(3)
C29 C33 Ir1 73.4(2)
C29 C33 C32 109.0(3)
C29 C33 C38 127.1(4)
C32 C33 Ir1 67.49(19)
C32 C33 C38 123.9(4)
C38 C33 Ir1 124.9(3)
O2 C39 C40 119.7(3)
O2 C39 C44 119.0(3)
C44 C39 C40 121.2(3)
C39 C40 C45 122.4(3)
C41 C40 C39 117.7(3)
C41 C40 C45 119.8(3)
C42 C41 C40 122.0(4)
C41 C42 C43 119.7(3)
C42 C43 C44 120.5(3)
C39 C44 C43 118.8(3)
C39 C44 C51 121.8(3)
C43 C44 C51 119.4(3)
C46 C45 C40 123.1(3)
C46 C45 C50 117.9(3)
C50 C45 C40 118.9(3)
C45 C46 C47 120.6(4)
C48 C47 C46 120.6(4)
C47 C48 C49 119.8(4)
C50 C49 C48 120.1(4)
C49 C50 C45 120.8(4)
C52 C51 C44 120.4(3)
C56 C51 C44 121.6(3)
C56 C51 C52 118.0(3)
C53 C52 C51 120.7(4)
C54 C53 C52 120.5(4)
C55 C54 C53 119.6(4)
C54 C55 C56 120.0(4)
C51 C56 C55 121.2(4)
C58 C57 Ta2 132.7(3)
C57 C58 C59 108.6(3)
C60 C58 C57 110.7(3)
C60 C58 C59 109.2(3)
C60 C58 C61 109.8(4)
C61 C58 C57 110.0(3)
C61 C58 C59 108.5(3)
C63 C62 Ta2 123.0(2)
C64 C63 C62 108.7(3)
C65 C63 C62 111.7(3)
C65 C63 C64 108.0(3)
C65 C63 C66 109.3(3)
C66 C63 C62 110.3(3)
C66 C63 C64 108.7(3)
C68 C67 Ir2 70.45(19)
C68 C67 C71 107.0(3)
C68 C67 C72 126.9(4)
C71 C67 Ir2 76.12(19)
C71 C67 C72 125.6(4)
C72 C67 Ir2 125.5(3)
C67 C68 Ir2 72.3(2)
C67 C68 C73 125.9(4)
C69 C68 Ir2 72.05(19)
C69 C68 C67 107.6(3)
C69 C68 C73 126.1(3)
C73 C68 Ir2 126.3(2)
C68 C69 Ir2 70.64(19)
C68 C69 C70 107.3(3)
C68 C69 C74 126.5(3)
C70 C69 Ir2 75.4(2)
C70 C69 C74 125.4(3)
C74 C69 Ir2 127.4(2)
C69 C70 Ir2 68.23(18)
C69 C70 C75 124.3(4)
C71 C70 Ir2 74.29(19)
C71 C70 C69 109.7(3)
C71 C70 C75 126.0(4)
C75 C70 Ir2 126.1(3)
C67 C71 Ir2 67.21(18)
C67 C71 C76 123.1(4)
C70 C71 Ir2 71.90(19)
C70 C71 C67 108.2(3)
C70 C71 C76 128.6(4)
C76 C71 Ir2 129.1(3)

loop_
_geom_bond_atom_site_label_1
_geom_bond_atom_site_label_2
_geom_bond_distance
Ir1 Ta1 2.39071(18)
Ir1 C29 2.367(4)
Ir1 C30 2.277(4)
Ir1 C31 2.222(3)
Ir1 C32 2.243(3)
Ir1 C33 2.354(3)
Ir2 Ta2 2.38237(17)
Ir2 C67 2.259(3)
Ir2 C68 2.235(3)
Ir2 C69 2.254(3)
Ir2 C70 2.349(3)
Ir2 C71 2.379(3)
Ta1 O1 1.871(2)
Ta1 C19 2.171(3)
Ta1 C24 2.132(3)
Ta2 O2 1.872(2)
Ta2 C57 2.140(3)
Ta2 C62 2.165(3)
O1 C1 1.372(4)
O2 C39 1.362(4)
C1 C2 1.407(5)
C1 C6 1.402(5)
C2 C3 1.399(5)
C2 C7 1.488(6)
C3 C4 1.372(6)
C4 C5 1.391(6)
C5 C6 1.392(5)
C6 C13 1.490(5)
C7 C8 1.400(6)
C7 C12 1.379(7)
C8 C9 1.393(7)
C9 C10 1.372(10)
C10 C11 1.388(10)
C11 C12 1.373(8)
C13 C14 1.386(5)
C13 C18 1.397(5)
C14 C15 1.392(6)
C15 C16 1.390(7)
C16 C17 1.365(6)
C17 C18 1.390(6)
C19 C20 1.549(5)
C20 C21 1.527(6)
C20 C22 1.527(5)
C20 C23 1.535(6)
C24 C25 1.532(5)
C25 C26 1.563(7)
C25 C27 1.523(6)
C25 C28 1.495(6)
C29 C30 1.443(6)
C29 C33 1.389(6)
C29 C34 1.506(6)
C30 C31 1.434(5)
C30 C35 1.494(5)
C31 C32 1.431(5)
C31 C36 1.500(5)
C32 C33 1.451(6)
C32 C37 1.501(5)
C33 C38 1.529(6)
C39 C40 1.405(5)
C39 C44 1.398(5)
C40 C41 1.399(5)
C40 C45 1.485(5)
C41 C42 1.369(5)
C42 C43 1.388(6)
C43 C44 1.401(5)
C44 C51 1.493(5)
C45 C46 1.386(5)
C45 C50 1.411(5)
C46 C47 1.391(6)
C47 C48 1.371(7)
C48 C49 1.384(6)
C49 C50 1.378(6)
C51 C52 1.393(5)
C51 C56 1.388(5)
C52 C53 1.385(6)
C53 C54 1.379(6)
C54 C55 1.374(6)
C55 C56 1.391(6)
C57 C58 1.538(5)
C58 C59 1.540(5)
C58 C60 1.525(6)
C58 C61 1.537(5)
C62 C63 1.551(4)
C63 C64 1.536(5)
C63 C65 1.515(5)
C63 C66 1.536(5)
C67 C68 1.436(5)
C67 C71 1.463(6)
C67 C72 1.491(5)
C68 C69 1.436(5)
C68 C73 1.506(5)
C69 C70 1.438(5)
C69 C74 1.501(5)
C70 C71 1.375(5)
C70 C75 1.511(6)
C71 C76 1.508(5)

loop_
_exptl_oxdiff_crystal_face_indexfrac_h
_exptl_oxdiff_crystal_face_indexfrac_k
_exptl_oxdiff_crystal_face_indexfrac_l
_exptl_oxdiff_crystal_face_x
_exptl_oxdiff_crystal_face_y
_exptl_oxdiff_crystal_face_z
0.0002 -0.9971 -0.0002 0.0168 0.0390 0.0039
-0.0002 0.9971 0.0002 -0.0168 -0.0390 -0.0039
-0.9969 -0.0005 -0.0001 0.0433 -0.0160 -0.0423
0.9969 0.0005 0.0001 -0.0433 0.0160 0.0423
-3.5864 -2.6101 -24.7105 -0.6052 -0.0496 -0.7945
-0.2631 0.6059 23.9789 0.7823 0.0634 0.6197
12.8166 7.1600 18.1940 -0.0845 -0.0049 0.9964
6.7476 2.8777 -19.2702 -0.9692 -0.0775 -0.2337
-0.2946 -14.4878 -26.3450 -0.6015 0.4623 -0.6515
-9.6726 13.3363 18.3578 0.7936 -0.6080 0.0221
